data_1570118
loop_
_publ_author_name
'Polukeev, Alexey V.'
'Capelli, Silvia C.'
'Wendt, Ola F.'

_publ_section_title
;
 Unravelling strong temperature-dependence of <i>J</i><sub>HD</sub> in
 transition metal hydrides: solvation and non-covalent interactions
 <i>versus</i> temperature-elastic H-H bonds.
;
_journal_issue 43
_journal_name_full 'Chemical science'
_journal_page_first 12308
_journal_page_last 12320
_journal_paper_doi 10.1039/d3sc04197b
_journal_volume 14
_journal_year 2023
_chemical_formula_sum 'C30 H43 F5 I Ir O4 P2'
_chemical_formula_weight 943.68
_chemical_name_common (p-MeOOC-[2,6-(tBu2PO)2-C6H3])IrH2-IC6F5
_chemical_properties_physical Air-sensitive,Moisture-sensitive,Oxygen-sensitive
_space_group_crystal_system triclinic
_space_group_IT_number 2
_space_group_name_Hall '-P 1'
_space_group_name_H-M_alt 'P -1'
_atom_sites_solution_hydrogens mixed
_atom_sites_solution_primary direct
_atom_sites_solution_secondary difmap
_audit_creation_method SHELXL-2014/7
_audit_update_record
;
2023-05-15 deposited with the CCDC.	2023-10-13 downloaded from the CCDC.
;
_cell_angle_alpha 88.31
_cell_angle_beta 84.52(2)
_cell_angle_gamma 68.64
_cell_formula_units_Z 2
_cell_length_a 10.644(9)
_cell_length_b 10.798(5)
_cell_length_c 16.580(8)
_cell_measurement_reflns_used 550
_cell_measurement_temperature 40(2)
_cell_measurement_theta_max 85.980
_cell_measurement_theta_min 8.847
_cell_volume 1766.6(19)
_computing_cell_refinement 'SXD2001 (Gutmann, 2005)'
_computing_data_collection SECI
_computing_data_reduction 'SXD2001 (Gutmann, 2005)'
_computing_molecular_graphics 'Mercury 3.6, (CCDC 2015)'
_computing_publication_material 'Mercury 3.6, (CCDC 2015)'
_computing_structure_refinement 'SHELXL-2014/7 (Sheldrick, 2014)'
_computing_structure_solution 'SHELXS-97 (Sheldrick, 1990)'
_diffrn_ambient_temperature 40(2)
_diffrn_detector 'scintillation counters'
_diffrn_detector_area_resol_mean 0.33
_diffrn_detector_details
;
Array of eleven flat square fiber-otpically coupled scintillator PSD 
with 64 x 64 pixels and active area of 192 x 192 mm each
(resolution: 0.33 by 0.33 pixels/mm)
;
_diffrn_measured_fraction_theta_full 0.237
_diffrn_measured_fraction_theta_max 0.008
_diffrn_measurement_device_type 'time-of-flight diffractometer'
_diffrn_measurement_method 'time-of-flight profile data'
_diffrn_radiation_type neutron
_diffrn_radiation_wavelength_id white-beam
_diffrn_reflns_av_unetI/netI 0.1397
_diffrn_reflns_Laue_measured_fraction_full 0.237
_diffrn_reflns_Laue_measured_fraction_max 0.008
_diffrn_reflns_limit_h_max 19
_diffrn_reflns_limit_h_min -39
_diffrn_reflns_limit_k_max 30
_diffrn_reflns_limit_k_min -23
_diffrn_reflns_limit_l_max 32
_diffrn_reflns_limit_l_min -9
_diffrn_reflns_number 2966
_diffrn_reflns_point_group_measured_fraction_full 0.237
_diffrn_reflns_point_group_measured_fraction_max 0.008
_diffrn_reflns_theta_full 46.054
_diffrn_reflns_theta_max 85.980
_diffrn_reflns_theta_min 8.847
_diffrn_source 'spallation source'
_exptl_absorpt_coefficient_mu 0.034
_exptl_absorpt_correction_type none
_exptl_crystal_colour black
_exptl_crystal_density_diffrn 1.774
_exptl_crystal_density_meas ?
_exptl_crystal_density_method none
_exptl_crystal_description plate-like
_exptl_crystal_F_000 920
_exptl_crystal_size_max 3
_exptl_crystal_size_mid 2
_exptl_crystal_size_min 0.5
_refine_diff_density_max 2.109
_refine_diff_density_min -1.370
_refine_diff_density_rms 0.306
_refine_ls_extinction_coef 0.00042(14)
_refine_ls_extinction_expression Fc^*^=kFc[1+0.001xFc^2^\l^3^/sin(2\q)]^-1/4^
_refine_ls_extinction_method 'SHELXL-2014/7 (Sheldrick 2014'
_refine_ls_goodness_of_fit_ref 1.608
_refine_ls_hydrogen_treatment mixed
_refine_ls_matrix_type full
_refine_ls_number_parameters 218
_refine_ls_number_reflns 2966
_refine_ls_number_restraints 22
_refine_ls_restrained_S_all 1.603
_refine_ls_R_factor_all 0.1772
_refine_ls_R_factor_gt 0.1648
_refine_ls_shift/su_max 0.000
_refine_ls_shift/su_mean 0.000
_refine_ls_structure_factor_coef Fsqd
_refine_ls_weighting_details 'w=1/[\s^2^(Fo^2^)+(0.2000P)^2^] where P=(Fo^2^+2Fc^2^)/3'
_refine_ls_weighting_scheme calc
_refine_ls_wR_factor_gt 0.3783
_refine_ls_wR_factor_ref 0.3869
_reflns_Friedel_coverage 0.000
_reflns_number_gt 2708
_reflns_number_total 2966
_reflns_threshold_expression 'I > 2\s(I)'
_cod_data_source_file d3sc04197b2.cif
_cod_data_source_block irh2_alogen_40_li
_cod_depositor_comments
;
The following automatic conversions were performed:

data item '_exptl_crystal_density_meas' value 'not measured' was
changed to '?' -- the value is perceived as not measured.

Automatic conversion script
Id: cif_fix_values 8170 2020-07-09 18:12:32Z antanas 

 Adding full bibliography for 1570117--1570122.cif.
;
_cod_original_cell_volume 1766.5(19)
_cod_database_code 1570118
_shelx_shelxl_version_number 2014/7
_shelx_space_group_comment
;
The symmetry employed for this shelxl refinement is uniquely defined
by the following loop, which should always be used as a source of
symmetry information in preference to the above space-group names.
They are only intended as comments.
;

loop_
_space_group_symop_operation_xyz
'x, y, z'
'-x, -y, -z'

loop_
_atom_site_label
_atom_site_type_symbol
_atom_site_fract_x
_atom_site_fract_y
_atom_site_fract_z
_atom_site_U_iso_or_equiv
_atom_site_adp_type
_atom_site_occupancy
_atom_site_site_symmetry_order
_atom_site_calc_flag
_atom_site_refinement_flags_posn
_atom_site_refinement_flags_adp
_atom_site_refinement_flags_occupancy
_atom_site_disorder_assembly
_atom_site_disorder_group
Ir1 Ir 0.1250(11) 0.4021(11) 0.2256(10) 0.021(3) Uiso 1 1 d . . . . .
H1 H 0.261(3) 0.268(4) 0.237(3) 0.038(7) Uani 1 1 d . . . . .
H2 H 0.081(6) 0.396(6) 0.315(5) 0.12(3) Uani 1 1 d . . . . .
P1 P -0.023(2) 0.3017(19) 0.1989(18) 0.013(5) Uiso 1 1 d . . . . .
P2 P 0.213(2) 0.566(2) 0.238(2) 0.029(6) Uiso 1 1 d . . . . .
O1 O -0.472(2) 0.894(2) 0.1068(19) 0.029(6) Uiso 1 1 d . . . . .
O2 O -0.339(2) 1.014(2) 0.1147(18) 0.024(5) Uiso 1 1 d . . . . .
O3 O -0.163(2) 0.426(2) 0.1782(19) 0.032(6) Uiso 1 1 d . . . . .
O4 O 0.083(2) 0.705(2) 0.224(2) 0.036(6) Uiso 1 1 d . . . . .
C1 C -0.0353(15) 0.5637(14) 0.2009(14) 0.016(4) Uiso 1 1 d D . . . .
C2 C -0.1545(14) 0.5525(14) 0.1778(13) 0.015(4) Uiso 1 1 d D . . . .
C3 C -0.2618(16) 0.6604(14) 0.1541(14) 0.017(4) Uiso 1 1 d D . . . .
C4 C -0.2507(15) 0.7853(14) 0.1550(14) 0.014(4) Uiso 1 1 d D . . . .
C5 C -0.1381(15) 0.8055(16) 0.1780(15) 0.024(5) Uiso 1 1 d D . . . .
C6 C -0.0334(16) 0.6913(14) 0.2028(14) 0.021(5) Uiso 1 1 d D . . . .
H3 H -0.354(3) 0.655(3) 0.137(3) 0.036(10) Uiso 1 1 d . . . . .
H5 H -0.133(3) 0.903(3) 0.176(3) 0.026(8) Uiso 1 1 d . . . . .
C7 C -0.3650(17) 0.8990(17) 0.1254(15) 0.022(4) Uiso 1 1 d . . . . .
C8 C -0.440(2) 1.122(2) 0.0902(18) 0.033(5) Uiso 1 1 d . . . . .
H8A H -0.530(5) 1.149(5) 0.130(4) 0.064(13) Uiso 1 1 d . . . . .
H8B H -0.465(5) 1.097(5) 0.027(5) 0.084(17) Uiso 1 1 d . . . . .
H8C H -0.408(4) 1.205(4) 0.084(4) 0.057(12) Uiso 1 1 d . . . . .
C9 C 0.0271(17) 0.2073(18) 0.1030(16) 0.028(5) Uiso 1 1 d . . . . .
C10 C 0.136(2) 0.078(2) 0.1056(17) 0.052(7) Uiso 1 1 d . . . . .
H10A H 0.0984 0.0087 0.1344 0.105(4) Uiso 1 1 calc R U . . .
H10B H 0.2135 0.0871 0.1385 0.105(4) Uiso 1 1 calc R U . . .
H10C H 0.1770 0.0458 0.0457 0.105(4) Uiso 1 1 calc R U . . .
C11 C -0.0895(18) 0.1887(17) 0.0612(17) 0.041(6) Uiso 1 1 d . . . . .
H11A H -0.0558 0.1593 0.0000 0.105(4) Uiso 1 1 calc R U . . .
H11B H -0.1736 0.2797 0.0630 0.105(4) Uiso 1 1 calc R U . . .
H11C H -0.1185 0.1145 0.0919 0.105(4) Uiso 1 1 calc R U . . .
C12 C 0.071(2) 0.306(2) 0.0412(19) 0.073(8) Uiso 1 1 d . . . . .
H12A H 0.1612 0.3138 0.0579 0.105(4) Uiso 1 1 calc R U . . .
H12B H -0.0073 0.4009 0.0437 0.105(4) Uiso 1 1 calc R U . . .
H12C H 0.0873 0.2670 -0.0185 0.105(4) Uiso 1 1 calc R U . . .
C13 C -0.0926(18) 0.2168(19) 0.2814(17) 0.032(5) Uiso 1 1 d . . . . .
C14 C -0.2126(17) 0.1836(17) 0.2559(16) 0.038(6) Uiso 1 1 d . . . . .
H14A H -0.1772 0.1099 0.2097 0.105(4) Uiso 1 1 calc R U . . .
H14B H -0.2858 0.2705 0.2338 0.105(4) Uiso 1 1 calc R U . . .
H14C H -0.2572 0.1475 0.3067 0.105(4) Uiso 1 1 calc R U . . .
C15 C 0.015(2) 0.091(2) 0.3063(19) 0.076(9) Uiso 1 1 d . . . . .
H15A H 0.1018 0.1111 0.3181 0.105(4) Uiso 1 1 calc R U . . .
H15B H 0.0411 0.0197 0.2590 0.105(4) Uiso 1 1 calc R U . . .
H15C H -0.0221 0.0533 0.3593 0.105(4) Uiso 1 1 calc R U . . .
C16 C -0.1525(18) 0.323(2) 0.3471(19) 0.059(7) Uiso 1 1 d . . . . .
H16A H -0.2086 0.2899 0.3932 0.105(4) Uiso 1 1 calc R U . . .
H16B H -0.2174 0.4119 0.3215 0.105(4) Uiso 1 1 calc R U . . .
H16C H -0.0733 0.3421 0.3722 0.105(4) Uiso 1 1 calc R U . . .
C17 C 0.3417(19) 0.5637(19) 0.1596(18) 0.037(5) Uiso 1 1 d . . . . .
C18 C 0.3087(19) 0.498(2) 0.0848(18) 0.064(7) Uiso 1 1 d . . . . .
H18A H 0.2096 0.5549 0.0696 0.105(4) Uiso 1 1 calc R U . . .
H18B H 0.3147 0.3999 0.0999 0.105(4) Uiso 1 1 calc R U . . .
H18C H 0.3796 0.4946 0.0347 0.105(4) Uiso 1 1 calc R U . . .
C19 C 0.3463(18) 0.700(2) 0.1363(17) 0.059(7) Uiso 1 1 d . . . . .
H19A H 0.3741 0.7412 0.1859 0.105(4) Uiso 1 1 calc R U . . .
H19B H 0.2495 0.7640 0.1210 0.105(4) Uiso 1 1 calc R U . . .
H19C H 0.4186 0.6898 0.0859 0.105(4) Uiso 1 1 calc R U . . .
C20 C 0.4828(18) 0.4701(18) 0.1779(16) 0.039(5) Uiso 1 1 d . . . . .
H20A H 0.5484 0.4494 0.1237 0.105(4) Uiso 1 1 calc R U . . .
H20B H 0.4771 0.3802 0.2023 0.105(4) Uiso 1 1 calc R U . . .
H20C H 0.5207 0.5158 0.2204 0.105(4) Uiso 1 1 calc R U . . .
C21 C 0.2463(19) 0.605(2) 0.3452(18) 0.039(6) Uiso 1 1 d . . . . .
C22 C 0.297(2) 0.724(2) 0.334(2) 0.068(8) Uiso 1 1 d . . . . .
H22A H 0.3060 0.7586 0.3914 0.105(4) Uiso 1 1 calc R U . . .
H22B H 0.2255 0.8024 0.3033 0.105(4) Uiso 1 1 calc R U . . .
H22C H 0.3919 0.6928 0.2993 0.105(4) Uiso 1 1 calc R U . . .
C23 C 0.3525(19) 0.486(2) 0.3758(17) 0.053(7) Uiso 1 1 d . . . . .
H23A H 0.3674 0.5043 0.4359 0.105(4) Uiso 1 1 calc R U . . .
H23B H 0.4442 0.4661 0.3384 0.105(4) Uiso 1 1 calc R U . . .
H23C H 0.3218 0.4032 0.3749 0.105(4) Uiso 1 1 calc R U . . .
C24 C 0.107(2) 0.651(2) 0.3916(19) 0.074(9) Uiso 1 1 d . . . . .
H24A H 0.0664 0.5741 0.3908 0.105(4) Uiso 1 1 calc R U . . .
H24B H 0.0416 0.7369 0.3639 0.105(4) Uiso 1 1 calc R U . . .
H24C H 0.1145 0.6727 0.4523 0.105(4) Uiso 1 1 calc R U . . .
I1 I 0.432(3) 0.104(3) 0.320(2) 0.042(7) Uiso 1 1 d . . . . .
F2 F 0.564(3) -0.218(3) 0.334(3) 0.077(5) Uiso 1 1 d D U . . .
F3 F 0.750(3) -0.374(3) 0.420(3) 0.077(5) Uiso 1 1 d D U . . .
F4 F 0.878(3) -0.266(3) 0.526(2) 0.077(5) Uiso 1 1 d D U . . .
F5 F 0.800(3) 0.006(3) 0.532(3) 0.077(5) Uiso 1 1 d D U . . .
F6 F 0.606(3) 0.159(3) 0.447(3) 0.077(5) Uiso 1 1 d D U . . .
C31 C 0.581(2) -0.025(2) 0.3854(18) 0.050(3) Uiso 1 1 d D U . . .
C32 C 0.619(2) -0.1582(19) 0.3823(17) 0.050(3) Uiso 1 1 d D U . . .
C33 C 0.720(2) -0.244(2) 0.4292(16) 0.050(3) Uiso 1 1 d D U . . .
C34 C 0.779(2) -0.193(2) 0.4810(17) 0.050(3) Uiso 1 1 d D U . . .
C35 C 0.747(2) -0.0533(18) 0.4826(17) 0.050(3) Uiso 1 1 d D U . . .
C36 C 0.647(2) 0.026(2) 0.4380(17) 0.050(3) Uiso 1 1 d D U . . .

loop_
_atom_site_aniso_label
_atom_site_aniso_U_11
_atom_site_aniso_U_22
_atom_site_aniso_U_33
_atom_site_aniso_U_23
_atom_site_aniso_U_13
_atom_site_aniso_U_12
H1 0.024 0.06(2) 0.033 0.04(2) -0.01(2) -0.020(16)
H2 0.11(5) 0.092 0.10(8) -0.02(4) 0.04(5) 0.02(4)

loop_
_atom_type_symbol
_atom_type_description
_atom_type_scat_dispersion_real
_atom_type_scat_dispersion_imag
_atom_type_scat_length_neutron
_atom_type_scat_source
C C 0.0000 0.0000 6.646 'Neutron Data Booklet, Table 1.1-8, ILL Grenoble, France (2003) ISBN 0-9704143-7-4'
H H 0.0000 0.0000 -3.739 'Neutron Data Booklet, Table 1.1-8, ILL Grenoble, France (2003) ISBN 0-9704143-7-4'
O O 0.0000 0.0000 5.805 'Neutron Data Booklet, Table 1.1-8, ILL Grenoble, France (2003) ISBN 0-9704143-7-4'
P P 0.0000 0.0000 5.13 'Neutron Data Booklet, Table 1.1-8, ILL Grenoble, France (2003) ISBN 0-9704143-7-4'
Ir Ir 0.0000 0.0000 10.6 'Neutron Data Booklet, Table 1.1-8, ILL Grenoble, France (2003) ISBN 0-9704143-7-4'
F F 0.0000 0.0000 5.654 'Neutron Data Booklet, Table 1.1-8, ILL Grenoble, France (2003) ISBN 0-9704143-7-4'
I I 0.0000 0.0000 5.28 'Neutron Data Booklet, Table 1.1-8, ILL Grenoble, France (2003) ISBN 0-9704143-7-4'

loop_
_geom_angle_atom_site_label_1
_geom_angle_atom_site_label_2
_geom_angle_atom_site_label_3
_geom_angle
_geom_angle_site_symmetry_1
_geom_angle_site_symmetry_3
_geom_angle_publ_flag
H2 Ir1 H1 89(3) . . ?
H2 Ir1 C1 96(2) . . ?
H1 Ir1 C1 175(2) . . ?
H2 Ir1 P1 88(3) . . ?
H1 Ir1 P1 99.1(14) . . ?
C1 Ir1 P1 80.3(8) . . ?
H2 Ir1 P2 96(3) . . ?
H1 Ir1 P2 100.4(14) . . ?
C1 Ir1 P2 79.8(8) . . ?
P1 Ir1 P2 160.1(11) . . ?
O3 P1 C9 102.3(19) . . ?
O3 P1 C13 100.5(16) . . ?
C9 P1 C13 113.3(13) . . ?
O3 P1 Ir1 104.7(12) . . ?
C9 P1 Ir1 112.6(13) . . ?
C13 P1 Ir1 120.4(16) . . ?
O4 P2 C17 105(2) . . ?
O4 P2 C21 98.3(16) . . ?
C17 P2 C21 114.8(16) . . ?
O4 P2 Ir1 103.6(14) . . ?
C17 P2 Ir1 114.2(14) . . ?
C21 P2 Ir1 117.9(18) . . ?
C8 O2 C7 117.1(19) . . ?
C2 O3 P1 114.9(16) . . ?
C6 O4 P2 116.3(17) . . ?
C6 C1 C2 116.2(14) . . ?
C6 C1 Ir1 122.4(11) . . ?
C2 C1 Ir1 121.4(10) . . ?
C3 C2 O3 118.9(14) . . ?
C3 C2 C1 122.7(14) . . ?
O3 C2 C1 118.4(16) . . ?
H3 C3 C2 124(2) . . ?
H3 C3 C4 118(2) . . ?
C2 C3 C4 117.8(14) . . ?
C5 C4 C3 123.3(16) . . ?
C5 C4 C7 119.9(13) . . ?
C3 C4 C7 116.6(13) . . ?
H5 C5 C4 120(2) . . ?
H5 C5 C6 124(2) . . ?
C4 C5 C6 115.8(15) . . ?
O4 C6 C1 117.6(17) . . ?
O4 C6 C5 118.1(15) . . ?
C1 C6 C5 124.0(15) . . ?
O1 C7 O2 120(2) . . ?
O1 C7 C4 125.4(19) . . ?
O2 C7 C4 114.1(16) . . ?
H8A C8 H8C 109(3) . . ?
H8A C8 H8B 108(4) . . ?
H8C C8 H8B 109(5) . . ?
H8A C8 O2 114(4) . . ?
H8C C8 O2 110(3) . . ?
H8B C8 O2 107(3) . . ?
C10 C9 C11 108.2(14) . . ?
C10 C9 C12 110.8(17) . . ?
C11 C9 C12 102(2) . . ?
C10 C9 P1 116(2) . . ?
C11 C9 P1 115.9(14) . . ?
C12 C9 P1 103.4(14) . . ?
H10A C10 H10B 109.5 . . ?
H10A C10 H10C 109.5 . . ?
H10B C10 H10C 109.5 . . ?
H10A C10 C9 109.5 . . ?
H10B C10 C9 109.5 . . ?
H10C C10 C9 109.5 . . ?
H11A C11 H11C 109.5 . . ?
H11A C11 H11B 109.5 . . ?
H11C C11 H11B 109.5 . . ?
H11A C11 C9 109.5 . . ?
H11C C11 C9 109.5 . . ?
H11B C11 C9 109.5 . . ?
H12B C12 H12C 109.5 . . ?
H12B C12 H12A 109.5 . . ?
H12C C12 H12A 109.5 . . ?
H12B C12 C9 109.5 . . ?
H12C C12 C9 109.5 . . ?
H12A C12 C9 109.5 . . ?
C15 C13 C16 116(2) . . ?
C15 C13 C14 108.9(16) . . ?
C16 C13 C14 105.8(14) . . ?
C15 C13 P1 110.9(17) . . ?
C16 C13 P1 103.6(16) . . ?
C14 C13 P1 112(2) . . ?
H14B C14 H14A 109.5 . . ?
H14B C14 H14C 109.5 . . ?
H14A C14 H14C 109.5 . . ?
H14B C14 C13 109.5 . . ?
H14A C14 C13 109.5 . . ?
H14C C14 C13 109.5 . . ?
H15B C15 H15C 109.5 . . ?
H15B C15 H15A 109.5 . . ?
H15C C15 H15A 109.5 . . ?
H15B C15 C13 109.5 . . ?
H15C C15 C13 109.5 . . ?
H15A C15 C13 109.5 . . ?
H16B C16 H16C 109.5 . . ?
H16B C16 H16A 109.5 . . ?
H16C C16 H16A 109.5 . . ?
H16B C16 C13 109.5 . . ?
H16C C16 C13 109.5 . . ?
H16A C16 C13 109.5 . . ?
C20 C17 C19 109.3(16) . . ?
C20 C17 C18 104.5(14) . . ?
C19 C17 C18 110(2) . . ?
C20 C17 P2 113(2) . . ?
C19 C17 P2 115.1(15) . . ?
C18 C17 P2 104.4(15) . . ?
H18B C18 H18C 109.5 . . ?
H18B C18 H18A 109.5 . . ?
H18C C18 H18A 109.5 . . ?
H18B C18 C17 109.5 . . ?
H18C C18 C17 109.5 . . ?
H18A C18 C17 109.5 . . ?
H19A C19 H19C 109.5 . . ?
H19A C19 H19B 109.5 . . ?
H19C C19 H19B 109.5 . . ?
H19A C19 C17 109.5 . . ?
H19C C19 C17 109.5 . . ?
H19B C19 C17 109.5 . . ?
H20C C20 H20B 109.5 . . ?
H20C C20 H20A 109.5 . . ?
H20B C20 H20A 109.5 . . ?
H20C C20 C17 109.5 . . ?
H20B C20 C17 109.5 . . ?
H20A C20 C17 109.5 . . ?
C23 C21 C24 118(3) . . ?
C23 C21 C22 110.9(17) . . ?
C24 C21 C22 109.7(15) . . ?
C23 C21 P2 108.8(16) . . ?
C24 C21 P2 103.6(17) . . ?
C22 C21 P2 105(2) . . ?
H22C C22 H22A 109.5 . . ?
H22C C22 H22B 109.5 . . ?
H22A C22 H22B 109.5 . . ?
H22C C22 C21 109.5 . . ?
H22A C22 C21 109.5 . . ?
H22B C22 C21 109.5 . . ?
H23B C23 H23C 109.5 . . ?
H23B C23 H23A 109.5 . . ?
H23C C23 H23A 109.5 . . ?
H23B C23 C21 109.5 . . ?
H23C C23 C21 109.5 . . ?
H23A C23 C21 109.5 . . ?
H24A C24 H24C 109.5 . . ?
H24A C24 H24B 109.5 . . ?
H24C C24 H24B 109.5 . . ?
H24A C24 C21 109.5 . . ?
H24C C24 C21 109.5 . . ?
H24B C24 C21 109.5 . . ?
C32 C31 C36 117(2) . . ?
C32 C31 I1 123.3(16) . . ?
C36 C31 I1 120.0(15) . . ?
F2 C32 C31 122(2) . . ?
F2 C32 C33 116(2) . . ?
C31 C32 C33 122.4(19) . . ?
F3 C33 C34 123(2) . . ?
F3 C33 C32 117(2) . . ?
C34 C33 C32 119.8(18) . . ?
F4 C34 C33 124(2) . . ?
F4 C34 C35 116(2) . . ?
C33 C34 C35 119(2) . . ?
F5 C35 C36 118(2) . . ?
F5 C35 C34 123(2) . . ?
C36 C35 C34 119.0(19) . . ?
F6 C36 C35 119(2) . . ?
F6 C36 C31 119(2) . . ?
C35 C36 C31 122.7(19) . . ?

loop_
_geom_bond_atom_site_label_1
_geom_bond_atom_site_label_2
_geom_bond_distance
_geom_bond_site_symmetry_2
_geom_bond_publ_flag
Ir1 H2 1.52(9) . ?
Ir1 H1 1.66(4) . ?
Ir1 C1 2.01(2) . ?
Ir1 P1 2.29(2) . ?
Ir1 P2 2.30(3) . ?
P1 O3 1.66(3) . ?
P1 C9 1.84(3) . ?
P1 C13 1.87(4) . ?
P2 O4 1.66(4) . ?
P2 C17 1.79(4) . ?
P2 C21 1.93(4) . ?
O1 C7 1.23(3) . ?
O2 C8 1.35(3) . ?
O2 C7 1.37(3) . ?
O3 C2 1.40(3) . ?
O4 C6 1.38(3) . ?
C1 C6 1.387(19) . ?
C1 C2 1.406(18) . ?
C2 C3 1.38(2) . ?
C3 H3 1.07(4) . ?
C3 C4 1.396(18) . ?
C4 C5 1.382(19) . ?
C4 C7 1.49(3) . ?
C5 H5 1.07(4) . ?
C5 C6 1.41(2) . ?
C8 H8A 1.06(7) . ?
C8 H8C 1.07(6) . ?
C8 H8B 1.17(8) . ?
C9 C10 1.46(3) . ?
C9 C11 1.55(3) . ?
C9 C12 1.61(4) . ?
C10 H10A 1.0600 . ?
C10 H10B 1.0600 . ?
C10 H10C 1.0600 . ?
C11 H11A 1.0600 . ?
C11 H11C 1.0600 . ?
C11 H11B 1.0600 . ?
C12 H12B 1.0600 . ?
C12 H12C 1.0600 . ?
C12 H12A 1.0600 . ?
C13 C15 1.50(4) . ?
C13 C16 1.52(3) . ?
C13 C14 1.55(3) . ?
C14 H14B 1.0600 . ?
C14 H14A 1.0600 . ?
C14 H14C 1.0600 . ?
C15 H15B 1.0600 . ?
C15 H15C 1.0600 . ?
C15 H15A 1.0600 . ?
C16 H16B 1.0600 . ?
C16 H16C 1.0600 . ?
C16 H16A 1.0600 . ?
C17 C20 1.53(3) . ?
C17 C19 1.53(3) . ?
C17 C18 1.58(3) . ?
C18 H18B 1.0600 . ?
C18 H18C 1.0600 . ?
C18 H18A 1.0600 . ?
C19 H19A 1.0600 . ?
C19 H19C 1.0600 . ?
C19 H19B 1.0600 . ?
C20 H20C 1.0600 . ?
C20 H20B 1.0600 . ?
C20 H20A 1.0600 . ?
C21 C23 1.48(3) . ?
C21 C24 1.52(3) . ?
C21 C22 1.57(3) . ?
C22 H22C 1.0600 . ?
C22 H22A 1.0600 . ?
C22 H22B 1.0600 . ?
C23 H23B 1.0600 . ?
C23 H23C 1.0600 . ?
C23 H23A 1.0600 . ?
C24 H24A 1.0600 . ?
C24 H24C 1.0600 . ?
C24 H24B 1.0600 . ?
I1 C31 2.07(4) . ?
F2 C32 1.34(2) . ?
F3 C33 1.32(2) . ?
F4 C34 1.34(2) . ?
F5 C35 1.34(2) . ?
F6 C36 1.34(2) . ?
C31 C32 1.35(2) . ?
C31 C36 1.41(2) . ?
C32 C33 1.42(2) . ?
C33 C34 1.35(2) . ?
C34 C35 1.42(2) . ?
C35 C36 1.36(2) . ?
